data_7129518
loop_
_publ_author_name
'Jang, Hye Jin'
'Lee, Seungwon'
'An, Byung Jun'
'Song, Geunmoo'
'Jeon, Hae-Geun'
'Jeong, Kyu-Sung'

_publ_section_title
;
 Tweezer-type binding cavity formed by the helical folding of a
 carbazole--pyridine oligomer
;
_journal_name_full 'Chemical Communications'
_journal_paper_doi 10.1039/D1CC06569F
_journal_year 2022
_chemical_formula_moiety '3(H2 O), C121 H109 N9'
_chemical_formula_sum 'C121 H115 N9 O3'
_chemical_formula_weight 1743.21
_space_group_crystal_system monoclinic
_space_group_IT_number 15
_space_group_name_Hall '-C 2yc'
_space_group_name_H-M_alt 'C 1 2/c 1'
_atom_sites_solution_hydrogens mixed
_audit_creation_date 2021-11-16
_audit_creation_method
;
Olex2 1.3
(compiled 2020.11.12 svn.r5f609507 for OlexSys, GUI svn.r6408)
;
_audit_update_record
;
2021-11-16 deposited with the CCDC.	2021-12-23 downloaded from the CCDC.
;
_cell_angle_alpha 90
_cell_angle_beta 106.42(3)
_cell_angle_gamma 90
_cell_formula_units_Z 4
_cell_length_a 22.767(5)
_cell_length_b 23.169(5)
_cell_length_c 20.718(4)
_cell_measurement_reflns_used 114724
_cell_measurement_temperature 100
_cell_measurement_theta_max 33.749
_cell_measurement_theta_min 0.401
_cell_volume 10483(4)
_computing_cell_refinement 'HKL3000sm (Otwinowski & Minor, 1997)'
_computing_data_collection 'PAL BL2D-SMDC Program (Shin et. al, 2016)'
_computing_data_reduction 'HKL3000sm (Otwinowski & Minor, 1997)'
_computing_molecular_graphics 'Olex2 1.3 (Dolomanov et al., 2009)'
_computing_publication_material 'Olex2 1.3 (Dolomanov et al., 2009)'
_computing_structure_refinement 'ShelXL (Sheldrick, 2015)'
_computing_structure_solution 'SHELXT 2018/2 (Sheldrick, 2018)'
_diffrn_ambient_temperature 100.0
_diffrn_measured_fraction_theta_full 0.969
_diffrn_measured_fraction_theta_max 0.801
_diffrn_measurement_device_type 'Rayonix MX225HS CCD area detector'
_diffrn_measurement_method 'omega scan'
_diffrn_radiation_type synchrotron
_diffrn_radiation_wavelength 0.700000
_diffrn_reflns_av_R_equivalents 0.0789
_diffrn_reflns_av_unetI/netI 0.0617
_diffrn_reflns_Laue_measured_fraction_full 0.969
_diffrn_reflns_Laue_measured_fraction_max 0.801
_diffrn_reflns_limit_h_max 32
_diffrn_reflns_limit_h_min -32
_diffrn_reflns_limit_k_max 30
_diffrn_reflns_limit_k_min -30
_diffrn_reflns_limit_l_max 29
_diffrn_reflns_limit_l_min -29
_diffrn_reflns_number 62934
_diffrn_reflns_point_group_measured_fraction_full 0.969
_diffrn_reflns_point_group_measured_fraction_max 0.801
_diffrn_reflns_theta_full 24.835
_diffrn_reflns_theta_max 33.702
_diffrn_reflns_theta_min 1.445
_diffrn_source 'PLSII 2D bending magnet'
_exptl_absorpt_coefficient_mu 0.064
_exptl_absorpt_correction_T_max 1.000
_exptl_absorpt_correction_T_min 0.935
_exptl_absorpt_correction_type empirical
_exptl_absorpt_process_details 'HKL3000sm Scalepack(Otwinowski et.al,2003)'
_exptl_crystal_colour Yellow
_exptl_crystal_density_diffrn 1.105
_exptl_crystal_description Blcok
_exptl_crystal_F_000 3712
_exptl_crystal_size_max 0.17
_exptl_crystal_size_mid 0.09
_exptl_crystal_size_min 0.09
_refine_diff_density_max 0.444
_refine_diff_density_min -0.338
_refine_diff_density_rms 0.060
_refine_ls_extinction_coef 0.0040(5)
_refine_ls_extinction_expression Fc^*^=kFc[1+0.001xFc^2^\l^3^/sin(2\q)]^-1/4^
_refine_ls_extinction_method 'SHELXL-2017/1 (Sheldrick 2017)'
_refine_ls_goodness_of_fit_ref 1.096
_refine_ls_hydrogen_treatment constr
_refine_ls_matrix_type full
_refine_ls_number_parameters 650
_refine_ls_number_reflns 17530
_refine_ls_number_restraints 0
_refine_ls_restrained_S_all 1.096
_refine_ls_R_factor_all 0.0866
_refine_ls_R_factor_gt 0.0666
_refine_ls_shift/su_max 0.001
_refine_ls_shift/su_mean 0.000
_refine_ls_structure_factor_coef Fsqd
_refine_ls_weighting_details 'w=1/[\s^2^(Fo^2^)+(0.1182P)^2^+0.2911P] where P=(Fo^2^+2Fc^2^)/3'
_refine_ls_weighting_scheme calc
_refine_ls_wR_factor_gt 0.1870
_refine_ls_wR_factor_ref 0.1997
_reflns_Friedel_coverage 0.000
_reflns_number_gt 12343
_reflns_number_total 17530
_reflns_threshold_expression 'I > 2\s(I)'
_cod_data_source_file d1cc06569f2.cif
_cod_data_source_block bj01_x_a
_cod_database_code 7129518
_shelx_shelxl_version_number 2017/1
_shelx_space_group_comment
;
The symmetry employed for this shelxl refinement is uniquely defined
by the following loop, which should always be used as a source of
symmetry information in preference to the above space-group names.
They are only intended as comments.
;
_olex2_refinement_description
;
1. Shared sites
{H15D, H58C}
2. Others
 Fixed Sof: O68(0.5) H68A(0.5) H68B(0.5) N40(0.5) C41(0.5) H41(0.5) C56(0.6)
 H56A(0.6) H56B(0.6) H56C(0.6) C57(0.6) H57A(0.6) H57B(0.6) H57C(0.6) C58(0.6)
 H58A(0.6) H58B(0.6) H58C(0.6) C156(0.4) H15A(0.4) H15B(0.4) H15C(0.4)
 C157(0.4) H15D(0.4) H15E(0.4) H15F(0.4) C158(0.4) H15G(0.4) H15H(0.4) H15I(0.4)
 Fixed U12: O68(0) N40(0) C41(0)
 Fixed U23: O68(0) N40(0) C41(0)
 Fixed Uiso: H67A(0.05) H67B(0.05) H68A(0.053) H68B(0.053) H3(0.032)
 H16(0.031) H6(0.034) H8(0.035) H11(0.036) H13(0.036) H19(0.036) H21(0.034)
 H24(0.035) H26(0.035) H29(0.043) H30(0.048) H31(0.053) H32(0.046) H36(0.034)
 H37(0.034) H38(0.033) H41(0.037) H42(0.036) H52A(0.066) H52B(0.066)
 H52C(0.066) H53A(0.073) H53B(0.073) H53C(0.073) H54A(0.061) H54B(0.061)
 H54C(0.061) H60A(0.066) H60B(0.066) H60C(0.066) H61A(0.067) H61B(0.067)
 H61C(0.067) H62A(0.062) H62B(0.062) H62C(0.062) H64A(0.113) H64B(0.113)
 H64C(0.113) H65A(0.139) H65B(0.139) H65C(0.139) H66A(0.118) H66B(0.118)
 H66C(0.118) H56A(0.107) H56B(0.107) H56C(0.107) H57A(0.112) H57B(0.112)
 H57C(0.112) H58A(0.091) H58B(0.091) H58C(0.091) H15A(0.087) H15B(0.087)
 H15C(0.087) H15D(0.104) H15E(0.104) H15F(0.104) H15G(0.103) H15H(0.103)
 H15I(0.103)
 Fixed X: H67A(0.507817) H67B(0.564226) O68(0.5) H68A(0.507725) H68B(0.492877)
 H3(0.504506) H16(0.590896) N40(0.5) H6(0.307835) H8(0.371604) H11(0.477879)
 H13(0.635191) H19(0.734061) H21(0.780821) H24(0.73199) H26(0.594236)
 H29(0.6622) H30(0.758264) H31(0.807632) H32(0.759712) H36(0.446328)
 H37(0.365999) H38(0.345266) C41(0.5) H41(0.500001) H42(0.58311) H52A(0.560406)
 H52B(0.616266) H52C(0.627769) H53A(0.532973) H53B(0.561224) H53C(0.504095)
 H54A(0.676352) H54B(0.661271) H54C(0.638473) H60A(0.694164) H60B(0.680717)
 H60C(0.625823) H61A(0.754308) H61B(0.757939) H61C(0.773693) H62A(0.597777)
 H62B(0.652933) H62C(0.647996) H64A(0.765635) H64B(0.834803) H64C(0.790746)
 H65A(0.854595) H65B(0.881388) H65C(0.812685) H66A(0.862905) H66B(0.909514)
 H66C(0.888417) H56A(0.217037) H56B(0.180069) H56C(0.212726) H57A(0.314822)
 H57B(0.241734) H57C(0.274385) H58A(0.265955) H58B(0.232855) H58C(0.305867)
 H15A(0.262322) H15B(0.200723) H15C(0.225354) H15D(0.306976) H15E(0.255984)
 H15F(0.324023) H15G(0.21251) H15H(0.196166) H15I(0.252346)
 Fixed Y: H67A(0.511068) H67B(0.532792) H68A(0.512359) H68B(0.534421)
 H3(0.61306) H16(0.476254) H6(0.625546) H8(0.786514) H11(0.834111)
 H13(0.772912) H19(0.591365) H21(0.422744) H24(0.318202) H26(0.268558)
 H29(0.435713) H30(0.428174) H31(0.512408) H32(0.602242) H36(0.302615)
 H37(0.32145) H38(0.417183) H41(0.787484) H42(0.735918) H52A(0.88229)
 H52B(0.923712) H52C(0.856142) H53A(0.914052) H53B(0.958888) H53C(0.919531)
 H54A(0.852929) H54B(0.919231) H54C(0.870024) H60A(0.235141) H60B(0.168649)
 H60C(0.214407) H61A(0.213492) H61B(0.168298) H61C(0.234858) H62A(0.182818)
 H62B(0.13737) H62C(0.182704) H64A(0.546593) H64B(0.534636) H64C(0.481795)
 H65A(0.589838) H65B(0.593841) H65C(0.614076) H66A(0.445416) H66B(0.496611)
 H66C(0.485993) H56A(0.666155) H56B(0.723909) H56C(0.717002) H57A(0.729508)
 H57B(0.73284) H57C(0.673837) H58A(0.810759) H58B(0.811501) H58C(0.815895)
 H15A(0.678912) H15B(0.712118) H15C(0.660393) H15D(0.817219) H15E(0.797664)
 H15F(0.772403) H15G(0.725267) H15H(0.779809) H15I(0.783048)
 Fixed Z: H67A(0.609743) H67B(0.636406) O68(0.75) H68A(0.713657)
 H68B(0.767016) H3(0.578385) H16(0.785734) N40(0.75) H6(0.410086) H8(0.465357)
 H11(0.553456) H13(0.680181) H19(0.955872) H21(0.980747) H24(0.92223)
 H26(0.761107) H29(0.67772) H30(0.755151) H31(0.805456) H32(0.774859)
 H36(0.574867) H37(0.4772) H38(0.440827) C41(0.75) H41(0.75) H42(0.820062)
 H52A(0.725892) H52B(0.724438) H52C(0.738488) H53A(0.550964) H53B(0.610393)
 H53C(0.612722) H54A(0.645484) H54B(0.62609) H54C(0.570419) H60A(0.967983)
 H60B(0.948422) H60C(0.93128) H61A(0.826335) H61B(0.885751) H61C(0.902912)
 H62A(0.811804) H62B(0.830732) H62C(0.771152) H64A(1.09591) H64B(1.139119)
 H64C(1.1076) H65A(0.987484) H65B(1.067562) H65C(1.031739) H66A(1.051089)
 H66B(1.082151) H66C(1.002584) H56A(0.381974) H56B(0.353859) H56C(0.432719)
 H57A(0.300153) H57B(0.273305) H57C(0.304142) H58A(0.424326) H58B(0.345135)
 H58C(0.372198) H15A(0.299884) H15B(0.300027) H15C(0.351798) H15D(0.370624)
 H15E(0.303803) H15F(0.319955) H15G(0.437295) H15H(0.388063) H15I(0.454976)
;
_smtbx_masks_void_probe_radius 1.2
_smtbx_masks_void_truncation_radius 1.2
_olex2_submission_special_instructions 'No special instructions were received'

loop_
_space_group_symop_operation_xyz
'x, y, z'
'-x, y, -z+1/2'
'x+1/2, y+1/2, z'
'-x+1/2, y+1/2, -z+1/2'
'-x, -y, -z'
'x, -y, z-1/2'
'-x+1/2, -y+1/2, -z'
'x+1/2, -y+1/2, z-1/2'

loop_
_atom_site_label
_atom_site_type_symbol
_atom_site_fract_x
_atom_site_fract_y
_atom_site_fract_z
_atom_site_U_iso_or_equiv
_atom_site_adp_type
_atom_site_occupancy
_atom_site_site_symmetry_order
_atom_site_calc_flag
_atom_site_refinement_flags_posn
_atom_site_refinement_flags_adp
_atom_site_refinement_flags_occupancy
_atom_site_disorder_assembly
_atom_site_disorder_group
O67 O 0.52651(4) 0.54165(4) 0.62668(5) 0.0334(2) Uani 1 1 d G . . . .
H67A H 0.507817 0.511068 0.609743 0.050 Uiso 1 1 d G U . . .
H67B H 0.564226 0.532792 0.636406 0.050 Uiso 1 1 d G U . . .
O68 O 0.500000 0.50271(6) 0.750000 0.0353(3) Uani 1 2 d GS T P . .
H68A H 0.507725 0.512359 0.713657 0.053 Uiso 0.5 1 d G U P . .
H68B H 0.492877 0.534421 0.767016 0.053 Uiso 0.5 1 d G U P . .
N3 N 0.49057(5) 0.64799(5) 0.56613(5) 0.0267(2) Uani 1 1 d . . . . .
H3 H 0.504506 0.613060 0.578385 0.032 Uiso 1 1 calc R U . . .
N16 N 0.62039(4) 0.45757(5) 0.81492(5) 0.0261(2) Uani 1 1 d . . . . .
H16 H 0.590896 0.476254 0.785734 0.031 Uiso 1 1 calc R U . . .
N28 N 0.65384(5) 0.52006(5) 0.68034(6) 0.0324(2) Uani 1 1 d . . . . .
N34 N 0.46034(5) 0.44221(5) 0.57254(5) 0.0267(2) Uani 1 1 d . . . . .
N40 N 0.500000 0.62643(7) 0.750000 0.0294(3) Uani 1 2 d S T P . .
C1 C 0.57784(5) 0.70861(6) 0.63573(6) 0.0276(2) Uani 1 1 d . . . . .
C2 C 0.51980(5) 0.69899(6) 0.58954(6) 0.0266(2) Uani 1 1 d . . . . .
C4 C 0.43544(5) 0.66136(6) 0.51998(6) 0.0265(2) Uani 1 1 d . . . . .
C5 C 0.39022(5) 0.62399(5) 0.48117(6) 0.0264(2) Uani 1 1 d . . . . .
C6 C 0.33883(5) 0.64995(6) 0.43675(6) 0.0283(2) Uani 1 1 d . . . . .
H6 H 0.307835 0.625546 0.410086 0.034 Uiso 1 1 calc R U . . .
C7 C 0.33057(5) 0.70986(6) 0.42941(7) 0.0282(2) Uani 1 1 d . . . . .
C8 C 0.37605(5) 0.74577(6) 0.46887(7) 0.0290(2) Uani 1 1 d . . . . .
H8 H 0.371604 0.786514 0.465357 0.035 Uiso 1 1 calc R U . . .
C9 C 0.42825(5) 0.72149(6) 0.51364(6) 0.0266(2) Uani 1 1 d . . . . .
C10 C 0.48307(5) 0.74635(6) 0.55881(6) 0.0276(2) Uani 1 1 d . . . . .
C11 C 0.50310(6) 0.80275(6) 0.57416(7) 0.0300(3) Uani 1 1 d . . . . .
H11 H 0.477879 0.834111 0.553456 0.036 Uiso 1 1 calc R U . . .
C12 C 0.56017(6) 0.81346(6) 0.61991(7) 0.0302(3) Uani 1 1 d . . . . .
C13 C 0.59622(6) 0.76573(6) 0.64936(7) 0.0300(3) Uani 1 1 d . . . . .
H13 H 0.635191 0.772912 0.680181 0.036 Uiso 1 1 calc R U . . .
C14 C 0.59890(5) 0.35566(6) 0.77200(6) 0.0276(2) Uani 1 1 d . . . . .
C15 C 0.63015(5) 0.39903(6) 0.81616(6) 0.0260(2) Uani 1 1 d . . . . .
C17 C 0.66501(5) 0.48210(6) 0.86755(6) 0.0256(2) Uani 1 1 d . . . . .
C18 C 0.67488(5) 0.53982(6) 0.88784(6) 0.0273(2) Uani 1 1 d . . . . .
C19 C 0.72643(5) 0.55232(6) 0.94204(7) 0.0297(2) Uani 1 1 d . . . . .
H19 H 0.734061 0.591365 0.955872 0.036 Uiso 1 1 calc R U . . .
C20 C 0.76715(5) 0.50969(6) 0.97669(6) 0.0290(2) Uani 1 1 d . . . . .
C21 C 0.75484(5) 0.45254(6) 0.95710(6) 0.0282(2) Uani 1 1 d . . . . .
H21 H 0.780821 0.422744 0.980747 0.034 Uiso 1 1 calc R U . . .
C22 C 0.70460(5) 0.43865(6) 0.90295(6) 0.0265(2) Uani 1 1 d . . . . .
C23 C 0.68120(5) 0.38448(6) 0.87090(6) 0.0264(2) Uani 1 1 d . . . . .
C24 C 0.69767(5) 0.32730(6) 0.88530(6) 0.0290(2) Uani 1 1 d . . . . .
H24 H 0.731990 0.318202 0.922230 0.035 Uiso 1 1 calc R U . . .
C25 C 0.66402(5) 0.28276(6) 0.84575(6) 0.0290(2) Uani 1 1 d . . . . .
C26 C 0.61614(6) 0.29842(6) 0.78922(7) 0.0288(2) Uani 1 1 d . . . . .
H26 H 0.594236 0.268558 0.761107 0.035 Uiso 1 1 calc R U . . .
C27 C 0.68220(6) 0.56845(6) 0.70929(7) 0.0300(3) Uani 1 1 d . . . . .
C29 C 0.68221(7) 0.46992(7) 0.69788(8) 0.0360(3) Uani 1 1 d . . . . .
H29 H 0.662200 0.435713 0.677720 0.043 Uiso 1 1 calc R U . . .
C30 C 0.73951(7) 0.46487(7) 0.74405(8) 0.0398(3) Uani 1 1 d . . . . .
H30 H 0.758264 0.428174 0.755151 0.048 Uiso 1 1 calc R U . . .
C31 C 0.76851(7) 0.51450(8) 0.77339(8) 0.0443(4) Uani 1 1 d . . . . .
H31 H 0.807632 0.512408 0.805456 0.053 Uiso 1 1 calc R U . . .
C32 C 0.74019(7) 0.56749(7) 0.75579(8) 0.0380(3) Uani 1 1 d . . . . .
H32 H 0.759712 0.602242 0.774859 0.046 Uiso 1 1 calc R U . . .
C33 C 0.41438(5) 0.45249(6) 0.51637(6) 0.0257(2) Uani 1 1 d . . . . .
C35 C 0.47093(5) 0.38737(5) 0.59417(6) 0.0259(2) Uani 1 1 d . . . . .
C36 C 0.43714(6) 0.34106(6) 0.55934(6) 0.0284(2) Uani 1 1 d . . . . .
H36 H 0.446328 0.302615 0.574867 0.034 Uiso 1 1 calc R U . . .
C37 C 0.38983(6) 0.35223(6) 0.50154(6) 0.0285(2) Uani 1 1 d . . . . .
H37 H 0.365999 0.321450 0.477200 0.034 Uiso 1 1 calc R U . . .
C38 C 0.37778(5) 0.40856(6) 0.47982(6) 0.0275(2) Uani 1 1 d . . . . .
H38 H 0.345266 0.417183 0.440827 0.033 Uiso 1 1 calc R U . . .
C39 C 0.54777(5) 0.65611(6) 0.78874(7) 0.0282(2) Uani 1 1 d . . . . .
C41 C 0.500000 0.74648(8) 0.750000 0.0308(4) Uani 1 2 d S T P . .
H41 H 0.500001 0.787484 0.750000 0.037 Uiso 1 2 calc R U P . .
C42 C 0.54927(6) 0.71613(6) 0.79110(7) 0.0301(3) Uani 1 1 d . . . . .
H42 H 0.583110 0.735918 0.820062 0.036 Uiso 1 1 calc R U . . .
C43 C 0.64863(6) 0.62093(6) 0.68859(6) 0.0296(3) Uani 1 1 d . . . . .
C44 C 0.61639(5) 0.66160(6) 0.66566(6) 0.0283(2) Uani 1 1 d . . . . .
C45 C 0.39704(5) 0.56304(6) 0.48795(6) 0.0277(2) Uani 1 1 d . . . . .
C46 C 0.40449(5) 0.51200(6) 0.49769(6) 0.0278(2) Uani 1 1 d . . . . .
C47 C 0.51766(6) 0.37805(6) 0.65629(7) 0.0283(2) Uani 1 1 d . . . . .
C48 C 0.55358(6) 0.36874(6) 0.71013(6) 0.0281(2) Uani 1 1 d . . . . .
C49 C 0.63349(5) 0.58435(6) 0.85507(7) 0.0288(2) Uani 1 1 d . . . . .
C50 C 0.59674(6) 0.61989(6) 0.82706(7) 0.0294(3) Uani 1 1 d . . . . .
C51 C 0.58602(6) 0.87422(6) 0.63755(8) 0.0336(3) Uani 1 1 d . . . . .
C52 C 0.59877(8) 0.88508(7) 0.71347(9) 0.0442(4) Uani 1 1 d . . . . .
H52A H 0.560406 0.882290 0.725892 0.066 Uiso 1 1 calc R U . . .
H52B H 0.616266 0.923712 0.724438 0.066 Uiso 1 1 calc R U . . .
H52C H 0.627769 0.856142 0.738488 0.066 Uiso 1 1 calc R U . . .
C53 C 0.54213(8) 0.92087(7) 0.59948(10) 0.0488(4) Uani 1 1 d . . . . .
H53A H 0.532973 0.914052 0.550964 0.073 Uiso 1 1 calc R U . . .
H53B H 0.561224 0.958888 0.610393 0.073 Uiso 1 1 calc R U . . .
H53C H 0.504095 0.919531 0.612722 0.073 Uiso 1 1 calc R U . . .
C54 C 0.64593(7) 0.87958(7) 0.61814(9) 0.0408(3) Uani 1 1 d . . . . .
H54A H 0.676352 0.852929 0.645484 0.061 Uiso 1 1 calc R U . . .
H54B H 0.661271 0.919231 0.626090 0.061 Uiso 1 1 calc R U . . .
H54C H 0.638473 0.870024 0.570419 0.061 Uiso 1 1 calc R U . . .
C55 C 0.27372(6) 0.73479(6) 0.37828(7) 0.0337(3) Uani 1 1 d . . . . .
C59 C 0.68001(6) 0.21990(6) 0.86579(7) 0.0333(3) Uani 1 1 d . . . . .
C60 C 0.66920(8) 0.20849(7) 0.93460(8) 0.0438(4) Uani 1 1 d . . . . .
H60A H 0.694164 0.235141 0.967983 0.066 Uiso 1 1 calc R U . . .
H60B H 0.680717 0.168649 0.948422 0.066 Uiso 1 1 calc R U . . .
H60C H 0.625823 0.214407 0.931280 0.066 Uiso 1 1 calc R U . . .
C61 C 0.74763(7) 0.20806(7) 0.87064(9) 0.0446(4) Uani 1 1 d . . . . .
H61A H 0.754308 0.213492 0.826335 0.067 Uiso 1 1 calc R U . . .
H61B H 0.757939 0.168298 0.885751 0.067 Uiso 1 1 calc R U . . .
H61C H 0.773693 0.234858 0.902912 0.067 Uiso 1 1 calc R U . . .
C62 C 0.64118(7) 0.17681(7) 0.81532(8) 0.0410(3) Uani 1 1 d . . . . .
H62A H 0.597777 0.182818 0.811804 0.062 Uiso 1 1 calc R U . . .
H62B H 0.652933 0.137370 0.830732 0.062 Uiso 1 1 calc R U . . .
H62C H 0.647996 0.182704 0.771152 0.062 Uiso 1 1 calc R U . . .
C63 C 0.82196(6) 0.52550(7) 1.03695(7) 0.0347(3) Uani 1 1 d . . . . .
C64 C 0.80147(10) 0.52180(14) 1.10054(10) 0.0756(7) Uani 1 1 d . . . . .
H64A H 0.765635 0.546593 1.095910 0.113 Uiso 1 1 calc R U . . .
H64B H 0.834803 0.534636 1.139119 0.113 Uiso 1 1 calc R U . . .
H64C H 0.790746 0.481795 1.107600 0.113 Uiso 1 1 calc R U . . .
C65 C 0.84467(12) 0.58619(11) 1.03035(14) 0.0928(11) Uani 1 1 d . . . . .
H65A H 0.854595 0.589838 0.987484 0.139 Uiso 1 1 calc R U . . .
H65B H 0.881388 0.593841 1.067562 0.139 Uiso 1 1 calc R U . . .
H65C H 0.812685 0.614076 1.031739 0.139 Uiso 1 1 calc R U . . .
C66 C 0.87542(8) 0.48479(11) 1.04380(14) 0.0786(8) Uani 1 1 d . . . . .
H66A H 0.862905 0.445416 1.051089 0.118 Uiso 1 1 calc R U . . .
H66B H 0.909514 0.496611 1.082151 0.118 Uiso 1 1 calc R U . . .
H66C H 0.888417 0.485993 1.002584 0.118 Uiso 1 1 calc R U . . .
C56 C 0.21575(12) 0.70810(17) 0.3875(2) 0.0711(13) Uani 0.6 1 d . . P A 1
H56A H 0.217037 0.666155 0.381974 0.107 Uiso 0.6 1 calc R U P A 1
H56B H 0.180069 0.723909 0.353859 0.107 Uiso 0.6 1 calc R U P A 1
H56C H 0.212726 0.717002 0.432719 0.107 Uiso 0.6 1 calc R U P A 1
C57 C 0.2764(2) 0.7160(2) 0.30748(17) 0.0746(13) Uani 0.6 1 d . . P A 1
H57A H 0.314822 0.729508 0.300153 0.112 Uiso 0.6 1 calc R U P A 1
H57B H 0.241734 0.732840 0.273305 0.112 Uiso 0.6 1 calc R U P A 1
H57C H 0.274385 0.673837 0.304142 0.112 Uiso 0.6 1 calc R U P A 1
C58 C 0.26922(16) 0.79866(14) 0.3801(2) 0.0608(10) Uani 0.6 1 d . . P A 1
H58A H 0.265955 0.810759 0.424326 0.091 Uiso 0.6 1 calc R U P A 1
H58B H 0.232855 0.811501 0.345135 0.091 Uiso 0.6 1 calc R U P A 1
H58C H 0.305867 0.815895 0.372198 0.091 Uiso 0.6 1 calc R U P A 1
C156 C 0.2374(3) 0.6930(2) 0.3282(3) 0.0583(14) Uani 0.4 1 d . . P A 2
H15A H 0.262322 0.678912 0.299884 0.087 Uiso 0.4 1 calc R U P A 2
H15B H 0.200723 0.712118 0.300027 0.087 Uiso 0.4 1 calc R U P A 2
H15C H 0.225354 0.660393 0.351798 0.087 Uiso 0.4 1 calc R U P A 2
C157 C 0.2918(2) 0.7851(3) 0.3397(3) 0.0697(19) Uani 0.4 1 d . . P A 2
H15D H 0.306976 0.817219 0.370624 0.104 Uiso 0.4 1 calc R U P A 2
H15E H 0.255984 0.797664 0.303803 0.104 Uiso 0.4 1 calc R U P A 2
H15F H 0.324023 0.772403 0.319955 0.104 Uiso 0.4 1 calc R U P A 2
C158 C 0.2295(2) 0.7579(3) 0.4184(3) 0.0685(16) Uani 0.4 1 d . . P A 2
H15G H 0.212510 0.725267 0.437295 0.103 Uiso 0.4 1 calc R U P A 2
H15H H 0.196166 0.779809 0.388063 0.103 Uiso 0.4 1 calc R U P A 2
H15I H 0.252346 0.783048 0.454976 0.103 Uiso 0.4 1 calc R U P A 2

loop_
_atom_site_aniso_label
_atom_site_aniso_U_11
_atom_site_aniso_U_22
_atom_site_aniso_U_33
_atom_site_aniso_U_23
_atom_site_aniso_U_13
_atom_site_aniso_U_12
O67 0.0193(4) 0.0419(5) 0.0311(5) 0.0006(4) -0.0058(4) -0.0029(3)
O68 0.0208(6) 0.0398(8) 0.0360(8) 0.000 -0.0071(5) 0.000
N3 0.0167(4) 0.0349(5) 0.0240(5) 0.0013(4) -0.0014(4) 0.0012(3)
N16 0.0150(4) 0.0380(6) 0.0203(5) 0.0020(4) -0.0034(3) 0.0008(3)
N28 0.0232(5) 0.0439(6) 0.0284(6) 0.0015(4) 0.0042(4) 0.0025(4)
N34 0.0169(4) 0.0375(6) 0.0206(5) -0.0001(4) -0.0027(4) -0.0008(4)
N40 0.0162(6) 0.0396(8) 0.0283(8) 0.000 -0.0001(5) 0.000
C1 0.0159(5) 0.0408(7) 0.0225(6) 0.0012(4) -0.0005(4) 0.0016(4)
C2 0.0165(5) 0.0386(7) 0.0219(6) -0.0003(4) 0.0009(4) 0.0009(4)
C4 0.0168(5) 0.0387(7) 0.0210(5) 0.0023(4) 0.0004(4) 0.0018(4)
C5 0.0171(5) 0.0368(6) 0.0220(6) 0.0019(4) 0.0003(4) 0.0005(4)
C6 0.0173(5) 0.0393(7) 0.0238(6) 0.0010(4) -0.0016(4) 0.0001(4)
C7 0.0163(5) 0.0397(7) 0.0246(6) 0.0035(4) -0.0008(4) 0.0019(4)
C8 0.0175(5) 0.0380(7) 0.0269(6) 0.0024(4) -0.0014(4) 0.0013(4)
C9 0.0171(5) 0.0351(6) 0.0240(6) 0.0006(4) -0.0001(4) 0.0007(4)
C10 0.0171(5) 0.0372(6) 0.0245(6) 0.0008(4) -0.0007(4) 0.0008(4)
C11 0.0184(5) 0.0377(7) 0.0293(6) 0.0010(5) -0.0008(5) 0.0010(4)
C12 0.0191(5) 0.0395(7) 0.0287(6) -0.0016(5) 0.0010(5) -0.0008(4)
C13 0.0166(5) 0.0433(7) 0.0259(6) -0.0011(5) -0.0009(4) 0.0003(4)
C14 0.0148(5) 0.0420(7) 0.0209(6) 0.0004(4) -0.0034(4) 0.0008(4)
C15 0.0149(5) 0.0401(7) 0.0193(5) 0.0012(4) -0.0012(4) 0.0006(4)
C17 0.0141(5) 0.0399(7) 0.0199(5) 0.0010(4) -0.0001(4) 0.0002(4)
C18 0.0158(5) 0.0403(7) 0.0231(6) 0.0009(4) 0.0011(4) 0.0014(4)
C19 0.0167(5) 0.0440(7) 0.0253(6) -0.0030(5) 0.0008(4) -0.0005(4)
C20 0.0154(5) 0.0456(7) 0.0217(6) -0.0021(5) -0.0017(4) 0.0001(4)
C21 0.0154(5) 0.0432(7) 0.0213(6) 0.0003(4) -0.0023(4) 0.0006(4)
C22 0.0146(5) 0.0418(7) 0.0198(5) 0.0010(4) -0.0006(4) 0.0000(4)
C23 0.0141(5) 0.0400(7) 0.0204(5) 0.0003(4) -0.0027(4) -0.0003(4)
C24 0.0144(5) 0.0454(7) 0.0216(6) 0.0019(5) -0.0040(4) 0.0018(4)
C25 0.0168(5) 0.0412(7) 0.0236(6) 0.0016(4) -0.0030(4) 0.0027(4)
C26 0.0182(5) 0.0381(7) 0.0238(6) -0.0003(4) -0.0042(4) 0.0011(4)
C27 0.0211(5) 0.0448(7) 0.0225(6) 0.0028(5) 0.0034(4) 0.0044(4)
C29 0.0312(7) 0.0435(8) 0.0342(7) 0.0025(5) 0.0108(6) 0.0043(5)
C30 0.0357(7) 0.0479(8) 0.0347(8) 0.0071(6) 0.0083(6) 0.0130(6)
C31 0.0303(7) 0.0581(10) 0.0361(8) 0.0034(6) -0.0046(6) 0.0150(6)
C32 0.0250(6) 0.0492(8) 0.0328(7) -0.0015(6) -0.0032(5) 0.0072(5)
C33 0.0162(5) 0.0386(6) 0.0189(5) 0.0007(4) -0.0006(4) 0.0006(4)
C35 0.0161(5) 0.0370(6) 0.0203(5) 0.0001(4) -0.0018(4) 0.0003(4)
C36 0.0204(5) 0.0374(7) 0.0225(6) 0.0007(4) -0.0017(4) -0.0010(4)
C37 0.0196(5) 0.0394(7) 0.0212(6) -0.0030(4) -0.0027(4) -0.0041(4)
C38 0.0170(5) 0.0414(7) 0.0195(5) 0.0002(4) -0.0023(4) -0.0002(4)
C39 0.0146(5) 0.0411(7) 0.0261(6) -0.0002(5) 0.0015(4) 0.0003(4)
C41 0.0200(7) 0.0363(9) 0.0348(10) 0.000 0.0055(7) 0.000
C42 0.0170(5) 0.0414(7) 0.0295(6) -0.0029(5) 0.0028(4) -0.0017(4)
C43 0.0191(5) 0.0437(7) 0.0219(6) 0.0003(5) -0.0008(4) 0.0008(4)
C44 0.0164(5) 0.0423(7) 0.0222(6) -0.0016(4) -0.0010(4) -0.0002(4)
C45 0.0178(5) 0.0408(7) 0.0203(5) 0.0002(4) -0.0014(4) 0.0005(4)
C46 0.0183(5) 0.0394(7) 0.0212(6) 0.0003(4) -0.0020(4) 0.0013(4)
C47 0.0188(5) 0.0367(7) 0.0241(6) 0.0002(4) -0.0025(4) -0.0002(4)
C48 0.0180(5) 0.0372(7) 0.0239(6) -0.0003(4) -0.0025(4) -0.0004(4)
C49 0.0164(5) 0.0414(7) 0.0253(6) -0.0021(5) 0.0006(4) -0.0019(4)
C50 0.0165(5) 0.0410(7) 0.0273(6) -0.0022(5) 0.0005(4) -0.0019(4)
C51 0.0207(6) 0.0406(7) 0.0343(7) -0.0024(5) -0.0009(5) -0.0021(4)
C52 0.0426(9) 0.0477(9) 0.0412(9) -0.0105(6) 0.0099(7) -0.0096(6)
C53 0.0318(7) 0.0384(9) 0.0623(12) -0.0001(7) -0.0093(7) -0.0015(6)
C54 0.0297(7) 0.0489(9) 0.0417(8) -0.0040(6) 0.0065(6) -0.0093(6)
C55 0.0170(5) 0.0425(7) 0.0338(7) 0.0061(5) -0.0058(5) 0.0008(4)
C59 0.0227(6) 0.0398(7) 0.0296(7) 0.0014(5) -0.0053(5) 0.0034(5)
C60 0.0425(8) 0.0458(9) 0.0354(8) 0.0076(6) -0.0014(6) 0.0058(6)
C61 0.0257(7) 0.0482(9) 0.0506(10) -0.0004(7) -0.0044(6) 0.0089(6)
C62 0.0326(7) 0.0417(8) 0.0386(8) -0.0006(6) -0.0063(6) 0.0016(5)
C63 0.0196(5) 0.0474(8) 0.0283(7) -0.0055(5) -0.0074(5) 0.0001(5)
C64 0.0395(10) 0.151(2) 0.0276(9) -0.0107(11) -0.0053(7) -0.0114(12)
C65 0.0707(15) 0.0729(15) 0.0878(18) 0.0179(12) -0.0544(14) -0.0335(12)
C66 0.0237(8) 0.0962(16) 0.0898(17) -0.0510(13) -0.0265(9) 0.0156(8)
C56 0.0170(11) 0.073(2) 0.116(4) 0.040(2) 0.0078(15) 0.0103(12)
C57 0.063(2) 0.112(3) 0.0330(16) 0.0009(18) -0.0136(15) 0.043(2)
C58 0.0413(17) 0.0447(17) 0.070(2) 0.0121(15) -0.0270(16) 0.0053(12)
C156 0.051(3) 0.050(3) 0.047(3) 0.0049(18) -0.030(2) 0.0056(19)
C157 0.035(2) 0.081(4) 0.069(4) 0.050(3) -0.024(2) -0.015(2)
C158 0.0198(18) 0.114(5) 0.059(3) -0.004(3) -0.0082(18) 0.026(2)

loop_
_atom_type_symbol
_atom_type_description
_atom_type_scat_dispersion_real
_atom_type_scat_dispersion_imag
_atom_type_scat_source
C C 0.0033 0.0016 'International Tables Vol C Tables 4.2.6.8 and 6.1.1.4'
H H 0.0000 0.0000 'International Tables Vol C Tables 4.2.6.8 and 6.1.1.4'
N N 0.0063 0.0031 'International Tables Vol C Tables 4.2.6.8 and 6.1.1.4'
O O 0.0112 0.0059 'International Tables Vol C Tables 4.2.6.8 and 6.1.1.4'

loop_
_geom_angle_atom_site_label_1
_geom_angle_atom_site_label_2
_geom_angle_atom_site_label_3
_geom_angle
_geom_angle_site_symmetry_1
_geom_angle_site_symmetry_3
_geom_angle_publ_flag
H67A O67 H67B 104.5 . . ?
H68A O68 H68A 149.5 . 2_656 ?
H68A O68 H68B 104.6 2_656 2_656 ?
H68A O68 H68B 45.1 . 2_656 ?
H68A O68 H68B 104.6 . . ?
H68B O68 H68A 45.1 . 2_656 ?
H68B O68 H68B 60.4 . 2_656 ?
C2 N3 H3 126.1 . . ?
C2 N3 C4 107.81(11) . . ?
C4 N3 H3 126.1 . . ?
C15 N16 H16 125.9 . . ?
C15 N16 C17 108.16(10) . . ?
C17 N16 H16 125.9 . . ?
C29 N28 C27 118.11(12) . . ?
C35 N34 C33 118.45(11) . . ?
C39 N40 C39 118.47(17) . 2_656 ?
C2 C1 C44 121.12(12) . . ?
C13 C1 C2 117.20(11) . . ?
C13 C1 C44 121.66(11) . . ?
N3 C2 C1 129.86(12) . . ?
N3 C2 C10 109.98(10) . . ?
C1 C2 C10 120.15(12) . . ?
N3 C4 C5 129.14(12) . . ?
N3 C4 C9 110.27(11) . . ?
C9 C4 C5 120.58(11) . . ?
C4 C5 C45 120.76(11) . . ?
C6 C5 C4 116.73(12) . . ?
C6 C5 C45 122.51(12) . . ?
C5 C6 H6 118.1 . . ?
C5 C6 C7 123.82(12) . . ?
C7 C6 H6 118.1 . . ?
C6 C7 C55 120.54(11) . . ?
C8 C7 C6 118.09(11) . . ?
C8 C7 C55 121.36(12) . . ?
C7 C8 H8 120.1 . . ?
C7 C8 C9 119.83(13) . . ?
C9 C8 H8 120.1 . . ?
C4 C9 C10 106.09(11) . . ?
C8 C9 C4 120.95(12) . . ?
C8 C9 C10 132.94(13) . . ?
C2 C10 C9 105.86(11) . . ?
C11 C10 C2 120.74(11) . . ?
C11 C10 C9 133.40(12) . . ?
C10 C11 H11 119.9 . . ?
C10 C11 C12 120.26(12) . . ?
C12 C11 H11 119.9 . . ?
C11 C12 C13 118.06(12) . . ?
C11 C12 C51 123.15(12) . . ?
C13 C12 C51 118.75(11) . . ?
C1 C13 C12 123.58(12) . . ?
C1 C13 H13 118.2 . . ?
C12 C13 H13 118.2 . . ?
C15 C14 C48 122.28(12) . . ?
C26 C14 C15 117.14(11) . . ?
C26 C14 C48 120.50(12) . . ?
N16 C15 C14 130.00(11) . . ?
N16 C15 C23 109.99(11) . . ?
C14 C15 C23 119.99(12) . . ?
N16 C17 C18 130.38(11) . . ?
N16 C17 C22 109.59(11) . . ?
C18 C17 C22 120.04(11) . . ?
C17 C18 C19 117.59(11) . . ?
C17 C18 C49 121.14(11) . . ?
C19 C18 C49 121.27(12) . . ?
C18 C19 H19 118.5 . . ?
C20 C19 C18 123.00(13) . . ?
C20 C19 H19 118.5 . . ?
C19 C20 C63 120.92(12) . . ?
C21 C20 C19 118.10(11) . . ?
C21 C20 C63 120.91(12) . . ?
C20 C21 H21 119.8 . . ?
C20 C21 C22 120.42(12) . . ?
C22 C21 H21 119.8 . . ?
C17 C22 C23 106.36(10) . . ?
C21 C22 C17 120.79(12) . . ?
C21 C22 C23 132.85(12) . . ?
C15 C23 C22 105.84(11) . . ?
C24 C23 C15 120.71(11) . . ?
C24 C23 C22 133.40(11) . . ?
C23 C24 H24 119.8 . . ?
C23 C24 C25 120.49(11) . . ?
C25 C24 H24 119.8 . . ?
C24 C25 C26 117.67(12) . . ?
C24 C25 C59 119.53(11) . . ?
C26 C25 C59 122.80(12) . . ?
C14 C26 C25 123.58(12) . . ?
C14 C26 H26 118.2 . . ?
C25 C26 H26 118.2 . . ?
N28 C27 C32 122.29(13) . . ?
N28 C27 C43 115.11(12) . . ?
C32 C27 C43 122.60(13) . . ?
N28 C29 H29 118.3 . . ?
N28 C29 C30 123.49(15) . . ?
C30 C29 H29 118.3 . . ?
C29 C30 H30 120.9 . . ?
C31 C30 C29 118.26(14) . . ?
C31 C30 H30 120.9 . . ?
C30 C31 H31 120.2 . . ?
C30 C31 C32 119.56(14) . . ?
C32 C31 H31 120.2 . . ?
C27 C32 H32 120.9 . . ?
C31 C32 C27 118.28(15) . . ?
C31 C32 H32 120.9 . . ?
N34 C33 C38 122.57(12) . . ?
N34 C33 C46 115.31(11) . . ?
C38 C33 C46 122.09(11) . . ?
N34 C35 C36 122.18(11) . . ?
N34 C35 C47 117.27(11) . . ?
C36 C35 C47 120.53(12) . . ?
C35 C36 H36 120.6 . . ?
C37 C36 C35 118.79(12) . . ?
C37 C36 H36 120.6 . . ?
C36 C37 H37 120.3 . . ?
C38 C37 C36 119.36(12) . . ?
C38 C37 H37 120.3 . . ?
C33 C38 H38 120.7 . . ?
C37 C38 C33 118.61(11) . . ?
C37 C38 H38 120.7 . . ?
N40 C39 C42 122.67(12) . . ?
N40 C39 C50 113.62(12) . . ?
C42 C39 C50 123.71(12) . . ?
C42 C41 H41 120.3 2_656 . ?
C42 C41 H41 120.3 . . ?
C42 C41 C42 119.32(18) 2_656 . ?
C39 C42 C41 118.41(13) . . ?
C39 C42 H42 120.8 . . ?
C41 C42 H42 120.8 . . ?
C44 C43 C27 172.95(14) . . ?
C43 C44 C1 177.52(14) . . ?
C46 C45 C5 176.11(14) . . ?
C45 C46 C33 174.20(14) . . ?
C48 C47 C35 175.35(14) . . ?
C47 C48 C14 176.16(15) . . ?
C50 C49 C18 177.08(13) . . ?
C49 C50 C39 172.25(14) . . ?
C12 C51 C52 110.09(12) . . ?
C12 C51 C53 112.06(11) . . ?
C12 C51 C54 108.84(12) . . ?
C53 C51 C52 108.58(14) . . ?
C53 C51 C54 107.91(13) . . ?
C54 C51 C52 109.31(12) . . ?
C51 C52 H52A 109.5 . . ?
C51 C52 H52B 109.5 . . ?
C51 C52 H52C 109.5 . . ?
H52A C52 H52B 109.5 . . ?
H52A C52 H52C 109.5 . . ?
H52B C52 H52C 109.5 . . ?
C51 C53 H53A 109.5 . . ?
C51 C53 H53B 109.5 . . ?
C51 C53 H53C 109.5 . . ?
H53A C53 H53B 109.5 . . ?
H53A C53 H53C 109.5 . . ?
H53B C53 H53C 109.5 . . ?
C51 C54 H54A 109.5 . . ?
C51 C54 H54B 109.5 . . ?
C51 C54 H54C 109.5 . . ?
H54A C54 H54B 109.5 . . ?
H54A C54 H54C 109.5 . . ?
H54B C54 H54C 109.5 . . ?
C7 C55 C57 107.27(16) . . ?
C7 C55 C158 107.7(2) . . ?
C56 C55 C7 110.68(16) . . ?
C56 C55 C57 105.9(3) . . ?
C58 C55 C7 114.09(15) . . ?
C58 C55 C56 109.5(2) . . ?
C58 C55 C57 109.0(3) . . ?
C156 C55 C7 115.5(2) . . ?
C156 C55 C157 108.0(4) . . ?
C156 C55 C158 106.2(4) . . ?
C157 C55 C7 110.33(19) . . ?
C157 C55 C158 108.9(4) . . ?
C25 C59 C60 109.11(12) . . ?
C25 C59 C61 110.13(12) . . ?
C25 C59 C62 112.81(11) . . ?
C60 C59 C61 109.18(13) . . ?
C62 C59 C60 107.95(13) . . ?
C62 C59 C61 107.57(13) . . ?
C59 C60 H60A 109.5 . . ?
C59 C60 H60B 109.5 . . ?
C59 C60 H60C 109.5 . . ?
H60A C60 H60B 109.5 . . ?
H60A C60 H60C 109.5 . . ?
H60B C60 H60C 109.5 . . ?
C59 C61 H61A 109.5 . . ?
C59 C61 H61B 109.5 . . ?
C59 C61 H61C 109.5 . . ?
H61A C61 H61B 109.5 . . ?
H61A C61 H61C 109.5 . . ?
H61B C61 H61C 109.5 . . ?
C59 C62 H62A 109.5 . . ?
C59 C62 H62B 109.5 . . ?
C59 C62 H62C 109.5 . . ?
H62A C62 H62B 109.5 . . ?
H62A C62 H62C 109.5 . . ?
H62B C62 H62C 109.5 . . ?
C64 C63 C20 108.22(13) . . ?
C65 C63 C20 111.47(13) . . ?
C65 C63 C64 109.0(2) . . ?
C66 C63 C20 111.93(12) . . ?
C66 C63 C64 108.62(19) . . ?
C66 C63 C65 107.48(19) . . ?
C63 C64 H64A 109.5 . . ?
C63 C64 H64B 109.5 . . ?
C63 C64 H64C 109.5 . . ?
H64A C64 H64B 109.5 . . ?
H64A C64 H64C 109.5 . . ?
H64B C64 H64C 109.5 . . ?
C63 C65 H65A 109.5 . . ?
C63 C65 H65B 109.5 . . ?
C63 C65 H65C 109.5 . . ?
H65A C65 H65B 109.5 . . ?
H65A C65 H65C 109.5 . . ?
H65B C65 H65C 109.5 . . ?
C63 C66 H66A 109.5 . . ?
C63 C66 H66B 109.5 . . ?
C63 C66 H66C 109.5 . . ?
H66A C66 H66B 109.5 . . ?
H66A C66 H66C 109.5 . . ?
H66B C66 H66C 109.5 . . ?
C55 C56 H56A 109.5 . . ?
C55 C56 H56B 109.5 . . ?
C55 C56 H56C 109.5 . . ?
H56A C56 H56B 109.5 . . ?
H56A C56 H56C 109.5 . . ?
H56B C56 H56C 109.5 . . ?
C55 C57 H57A 109.5 . . ?
C55 C57 H57B 109.5 . . ?
C55 C57 H57C 109.5 . . ?
H57A C57 H57B 109.5 . . ?
H57A C57 H57C 109.5 . . ?
H57B C57 H57C 109.5 . . ?
C55 C58 H58A 109.5 . . ?
C55 C58 H58B 109.5 . . ?
C55 C58 H58C 109.5 . . ?
H58A C58 H58B 109.5 . . ?
H58A C58 H58C 109.5 . . ?
H58B C58 H58C 109.5 . . ?
C55 C156 H15A 109.5 . . ?
C55 C156 H15B 109.5 . . ?
C55 C156 H15C 109.5 . . ?
H15A C156 H15B 109.5 . . ?
H15A C156 H15C 109.5 . . ?
H15B C156 H15C 109.5 . . ?
C55 C157 H15D 109.5 . . ?
C55 C157 H15E 109.5 . . ?
C55 C157 H15F 109.5 . . ?
H15D C157 H15E 109.5 . . ?
H15D C157 H15F 109.5 . . ?
H15E C157 H15F 109.5 . . ?
C55 C158 H15G 109.5 . . ?
C55 C158 H15H 109.5 . . ?
C55 C158 H15I 109.5 . . ?
H15G C158 H15H 109.5 . . ?
H15G C158 H15I 109.5 . . ?
H15H C158 H15I 109.5 . . ?

loop_
_geom_bond_atom_site_label_1
_geom_bond_atom_site_label_2
_geom_bond_distance
_geom_bond_site_symmetry_2
_geom_bond_publ_flag
O67 H67A 0.8496 . ?
O67 H67B 0.8500 . ?
O68 H68A 0.850(13) 2_656 ?
O68 H68A 0.8501 . ?
O68 H68B 0.85(2) 2_656 ?
O68 H68B 0.8501 . ?
N3 H3 0.8800 . ?
N3 C2 1.3756(17) . ?
N3 C4 1.3809(16) . ?
N16 H16 0.8800 . ?
N16 C15 1.3735(17) . ?
N16 C17 1.3848(16) . ?
N28 C27 1.3470(19) . ?
N28 C29 1.3290(18) . ?
N34 C33 1.3482(15) . ?
N34 C35 1.3462(17) . ?
N40 C39 1.3439(15) . ?
N40 C39 1.3439(15) 2_656 ?
C1 C2 1.4131(17) . ?
C1 C13 1.3926(19) . ?
C1 C44 1.4260(18) . ?
C2 C10 1.4169(17) . ?
C4 C5 1.4100(17) . ?
C4 C9 1.4046(19) . ?
C5 C6 1.4033(17) . ?
C5 C45 1.4232(18) . ?
C6 H6 0.9500 . ?
C6 C7 1.4032(19) . ?
C7 C8 1.3980(18) . ?
C7 C55 1.5349(18) . ?
C8 H8 0.9500 . ?
C8 C9 1.4021(17) . ?
C9 C10 1.4509(17) . ?
C10 C11 1.3908(19) . ?
C11 H11 0.9500 . ?
C11 C12 1.3971(18) . ?
C12 C13 1.4091(19) . ?
C12 C51 1.5298(19) . ?
C13 H13 0.9500 . ?
C14 C15 1.4090(18) . ?
C14 C26 1.4003(19) . ?
C14 C48 1.4323(17) . ?
C15 C23 1.4160(17) . ?
C17 C18 1.4009(19) . ?
C17 C22 1.4106(17) . ?
C18 C19 1.4061(18) . ?
C18 C49 1.4323(18) . ?
C19 H19 0.9500 . ?
C19 C20 1.4050(18) . ?
C20 C21 1.3902(19) . ?
C20 C63 1.5393(18) . ?
C21 H21 0.9500 . ?
C21 C22 1.3947(17) . ?
C22 C23 1.4492(18) . ?
C23 C24 1.3861(19) . ?
C24 H24 0.9500 . ?
C24 C25 1.4029(19) . ?
C25 C26 1.4035(17) . ?
C25 C59 1.5299(19) . ?
C26 H26 0.9500 . ?
C27 C32 1.3975(19) . ?
C27 C43 1.4356(18) . ?
C29 H29 0.9500 . ?
C29 C30 1.387(2) . ?
C30 H30 0.9500 . ?
C30 C31 1.379(2) . ?
C31 H31 0.9500 . ?
C31 C32 1.387(2) . ?
C32 H32 0.9500 . ?
C33 C38 1.3952(17) . ?
C33 C46 1.4326(18) . ?
C35 C36 1.3965(17) . ?
C35 C47 1.4356(17) . ?
C36 H36 0.9500 . ?
C36 C37 1.3900(17) . ?
C37 H37 0.9500 . ?
C37 C38 1.3826(19) . ?
C38 H38 0.9500 . ?
C39 C42 1.3916(19) . ?
C39 C50 1.4413(18) . ?
C41 H41 0.9500 . ?
C41 C42 1.3921(17) . ?
C41 C42 1.3921(17) 2_656 ?
C42 H42 0.9500 . ?
C43 C44 1.2064(18) . ?
C45 C46 1.2034(19) . ?
C47 C48 1.2016(18) . ?
C49 C50 1.2001(18) . ?
C51 C52 1.537(2) . ?
C51 C53 1.531(2) . ?
C51 C54 1.532(2) . ?
C52 H52A 0.9800 . ?
C52 H52B 0.9800 . ?
C52 H52C 0.9800 . ?
C53 H53A 0.9800 . ?
C53 H53B 0.9800 . ?
C53 H53C 0.9800 . ?
C54 H54A 0.9800 . ?
C54 H54B 0.9800 . ?
C54 H54C 0.9800 . ?
C55 C56 1.518(3) . ?
C55 C57 1.548(4) . ?
C55 C58 1.485(4) . ?
C55 C156 1.487(5) . ?
C55 C157 1.533(5) . ?
C55 C158 1.569(5) . ?
C59 C60 1.537(2) . ?
C59 C61 1.539(2) . ?
C59 C62 1.533(2) . ?
C60 H60A 0.9800 . ?
C60 H60B 0.9800 . ?
C60 H60C 0.9800 . ?
C61 H61A 0.9800 . ?
C61 H61B 0.9800 . ?
C61 H61C 0.9800 . ?
C62 H62A 0.9800 . ?
C62 H62B 0.9800 . ?
C62 H62C 0.9800 . ?
C63 C64 1.519(3) . ?
C63 C65 1.518(3) . ?
C63 C66 1.514(2) . ?
C64 H64A 0.9800 . ?
C64 H64B 0.9800 . ?
C64 H64C 0.9800 . ?
C65 H65A 0.9800 . ?
C65 H65B 0.9800 . ?
C65 H65C 0.9800 . ?
C66 H66A 0.9800 . ?
C66 H66B 0.9800 . ?
C66 H66C 0.9800 . ?
C56 H56A 0.9800 . ?
C56 H56B 0.9800 . ?
C56 H56C 0.9800 . ?
C57 H57A 0.9800 . ?
C57 H57B 0.9800 . ?
C57 H57C 0.9800 . ?
C58 H58A 0.9800 . ?
C58 H58B 0.9800 . ?
C58 H58C 0.9800 . ?
C156 H15A 0.9800 . ?
C156 H15B 0.9800 . ?
C156 H15C 0.9800 . ?
C157 H15D 0.9800 . ?
C157 H15E 0.9800 . ?
C157 H15F 0.9800 . ?
C158 H15G 0.9800 . ?
C158 H15H 0.9800 . ?
C158 H15I 0.9800 . ?

loop_
_geom_torsion_atom_site_label_1
_geom_torsion_atom_site_label_2
_geom_torsion_atom_site_label_3
_geom_torsion_atom_site_label_4
_geom_torsion
_geom_torsion_site_symmetry_1
_geom_torsion_site_symmetry_2
_geom_torsion_site_symmetry_3
_geom_torsion_site_symmetry_4
_geom_torsion_publ_flag
N3 C2 C10 C9 -0.33(14) . . . . ?
N3 C2 C10 C11 -179.61(12) . . . . ?
N3 C4 C5 C6 -178.60(12) . . . . ?
N3 C4 C5 C45 1.9(2) . . . . ?
N3 C4 C9 C8 179.12(12) . . . . ?
N3 C4 C9 C10 0.40(14) . . . . ?
N16 C15 C23 C22 -2.09(14) . . . . ?
N16 C15 C23 C24 175.74(11) . . . . ?
N16 C17 C18 C19 -176.98(12) . . . . ?
N16 C17 C18 C49 3.8(2) . . . . ?
N16 C17 C22 C21 177.83(11) . . . . ?
N16 C17 C22 C23 -1.84(14) . . . . ?
N28 C27 C32 C31 -1.4(2) . . . . ?
N28 C29 C30 C31 0.1(2) . . . . ?
N34 C33 C38 C37 -1.06(19) . . . . ?
N34 C35 C36 C37 -2.0(2) . . . . ?
N40 C39 C42 C41 -2.04(18) . . . . ?
C1 C2 C10 C9 178.47(11) . . . . ?
C1 C2 C10 C11 -0.81(19) . . . . ?
C2 N3 C4 C5 178.22(13) . . . . ?
C2 N3 C4 C9 -0.61(14) . . . . ?
C2 C1 C13 C12 0.2(2) . . . . ?
C2 C10 C11 C12 0.5(2) . . . . ?
C4 N3 C2 C1 -178.07(13) . . . . ?
C4 N3 C2 C10 0.58(14) . . . . ?
C4 C5 C6 C7 -0.07(19) . . . . ?
C4 C9 C10 C2 -0.04(14) . . . . ?
C4 C9 C10 C11 179.11(15) . . . . ?
C5 C4 C9 C8 0.17(19) . . . . ?
C5 C4 C9 C10 -178.55(11) . . . . ?
C5 C6 C7 C8 -0.3(2) . . . . ?
C5 C6 C7 C55 178.41(12) . . . . ?
C6 C7 C8 C9 0.58(19) . . . . ?
C6 C7 C55 C56 51.5(3) . . . . ?
C6 C7 C55 C57 -63.6(3) . . . . ?
C6 C7 C55 C58 175.6(2) . . . . ?
C6 C7 C55 C156 -13.5(4) . . . . ?
C6 C7 C55 C157 -136.3(4) . . . . ?
C6 C7 C55 C158 105.0(3) . . . . ?
C7 C8 C9 C4 -0.54(19) . . . . ?
C7 C8 C9 C10 177.78(13) . . . . ?
C8 C7 C55 C56 -129.8(2) . . . . ?
C8 C7 C55 C57 115.1(3) . . . . ?
C8 C7 C55 C58 -5.8(3) . . . . ?
C8 C7 C55 C156 165.2(3) . . . . ?
C8 C7 C55 C157 42.4(4) . . . . ?
C8 C7 C55 C158 -76.4(3) . . . . ?
C8 C9 C10 C2 -178.54(14) . . . . ?
C8 C9 C10 C11 0.6(3) . . . . ?
C9 C4 C5 C6 0.13(18) . . . . ?
C9 C4 C5 C45 -179.34(12) . . . . ?
C9 C10 C11 C12 -178.56(14) . . . . ?
C10 C11 C12 C13 0.2(2) . . . . ?
C10 C11 C12 C51 178.03(13) . . . . ?
C11 C12 C13 C1 -0.5(2) . . . . ?
C11 C12 C51 C52 121.07(15) . . . . ?
C11 C12 C51 C53 0.1(2) . . . . ?
C11 C12 C51 C54 -119.14(15) . . . . ?
C13 C1 C2 N3 178.98(13) . . . . ?
C13 C1 C2 C10 0.45(18) . . . . ?
C13 C12 C51 C52 -61.08(17) . . . . ?
C13 C12 C51 C53 177.97(14) . . . . ?
C13 C12 C51 C54 58.71(17) . . . . ?
C14 C15 C23 C22 176.38(11) . . . . ?
C14 C15 C23 C24 -5.79(19) . . . . ?
C15 N16 C17 C18 -179.78(13) . . . . ?
C15 N16 C17 C22 0.57(14) . . . . ?
C15 C14 C26 C25 -2.9(2) . . . . ?
C15 C23 C24 C25 0.09(19) . . . . ?
C17 N16 C15 C14 -177.29(13) . . . . ?
C17 N16 C15 C23 0.98(14) . . . . ?
C17 C18 C19 C20 -1.01(19) . . . . ?
C17 C22 C23 C15 2.35(13) . . . . ?
C17 C22 C23 C24 -175.08(14) . . . . ?
C18 C17 C22 C21 -1.86(18) . . . . ?
C18 C17 C22 C23 178.47(11) . . . . ?
C18 C19 C20 C21 -1.4(2) . . . . ?
C18 C19 C20 C63 -178.34(13) . . . . ?
C19 C20 C21 C22 2.28(19) . . . . ?
C19 C20 C63 C64 90.13(19) . . . . ?
C19 C20 C63 C65 -29.8(2) . . . . ?
C19 C20 C63 C66 -150.20(18) . . . . ?
C20 C21 C22 C17 -0.69(19) . . . . ?
C20 C21 C22 C23 178.88(13) . . . . ?
C21 C20 C63 C64 -86.68(19) . . . . ?
C21 C20 C63 C65 153.41(19) . . . . ?
C21 C20 C63 C66 33.0(2) . . . . ?
C21 C22 C23 C15 -177.26(13) . . . . ?
C21 C22 C23 C24 5.3(3) . . . . ?
C22 C17 C18 C19 2.64(18) . . . . ?
C22 C17 C18 C49 -176.58(12) . . . . ?
C22 C23 C24 C25 177.21(13) . . . . ?
C23 C24 C25 C26 3.99(19) . . . . ?
C23 C24 C25 C59 -175.32(12) . . . . ?
C24 C25 C26 C14 -2.6(2) . . . . ?
C24 C25 C59 C60 63.05(16) . . . . ?
C24 C25 C59 C61 -56.77(17) . . . . ?
C24 C25 C59 C62 -176.98(13) . . . . ?
C26 C14 C15 N16 -174.88(13) . . . . ?
C26 C14 C15 C23 7.00(18) . . . . ?
C26 C25 C59 C60 -116.22(15) . . . . ?
C26 C25 C59 C61 123.95(15) . . . . ?
C26 C25 C59 C62 3.7(2) . . . . ?
C27 N28 C29 C30 -0.4(2) . . . . ?
C29 N28 C27 C32 1.0(2) . . . . ?
C29 N28 C27 C43 -179.32(12) . . . . ?
C29 C30 C31 C32 -0.5(2) . . . . ?
C30 C31 C32 C27 1.1(2) . . . . ?
C33 N34 C35 C36 1.87(19) . . . . ?
C33 N34 C35 C47 -176.29(11) . . . . ?
C35 N34 C33 C38 -0.33(18) . . . . ?
C35 N34 C33 C46 177.99(11) . . . . ?
C35 C36 C37 C38 0.5(2) . . . . ?
C36 C37 C38 C33 0.94(19) . . . . ?
C39 N40 C39 C42 1.05(9) 2_656 . . . ?
C39 N40 C39 C50 -178.86(13) 2_656 . . . ?
C42 C41 C42 C39 0.96(9) 2_656 . . . ?
C43 C27 C32 C31 178.96(14) . . . . ?
C44 C1 C2 N3 0.5(2) . . . . ?
C44 C1 C2 C10 -178.01(12) . . . . ?
C44 C1 C13 C12 178.68(13) . . . . ?
C45 C5 C6 C7 179.39(13) . . . . ?
C46 C33 C38 C37 -179.27(12) . . . . ?
C47 C35 C36 C37 176.14(12) . . . . ?
C48 C14 C15 N16 8.4(2) . . . . ?
C48 C14 C15 C23 -169.76(12) . . . . ?
C48 C14 C26 C25 173.93(13) . . . . ?
C49 C18 C19 C20 178.20(12) . . . . ?
C50 C39 C42 C41 177.86(11) . . . . ?
C51 C12 C13 C1 -178.50(13) . . . . ?
C55 C7 C8 C9 -178.10(12) . . . . ?
C59 C25 C26 C14 176.70(13) . . . . ?
C63 C20 C21 C22 179.17(12) . . . . ?

loop_
_smtbx_masks_void_nr
_smtbx_masks_void_average_x
_smtbx_masks_void_average_y
_smtbx_masks_void_average_z
_smtbx_masks_void_volume
_smtbx_masks_void_count_electrons
_smtbx_masks_void_content
1 0.000 0.500 -0.055 816.4 149.5 ?
2 0.500 0.000 -0.677 816.4 149.5 ?
